data_1518340
loop_
_publ_author_name
'Seki, Tomohiro'
'Sakurada, Kenta'
'Muromoto, Mai'
'Ito, Hajime'

_publ_section_title
;
 Photoinduced single-crystal-to-single-crystal phase transition and
 photosalient effect of a gold(i) isocyanide complex with shortening of
 intermolecular aurophilic bonds
;
_journal_issue 2
_journal_name_full 'Chem. Sci.'
_journal_page_first 1491
_journal_paper_doi 10.1039/C4SC02676D
_journal_volume 6
_journal_year 2015
_chemical_formula_moiety 'C15 H12 Au N O2'
_chemical_formula_sum 'C15 H12 Au N O2'
_chemical_formula_weight 435.23
_space_group_IT_number 2
_symmetry_cell_setting triclinic
_symmetry_Int_Tables_number 2
_symmetry_space_group_name_Hall '-P 1'
_symmetry_space_group_name_H-M 'P -1'
_atom_sites_solution_hydrogens geom
_atom_sites_solution_primary direct
_atom_sites_solution_secondary difmap
_audit_update_record
;
2014-09-01 deposited with the CCDC.
2014-11-27 downloaded from the CCDC.
;
_cell_angle_alpha 96.315(3)
_cell_angle_beta 93.979(3)
_cell_angle_gamma 90.279(3)
_cell_formula_units_Z 2
_cell_length_a 6.0552(5)
_cell_length_b 7.0297(6)
_cell_length_c 15.9689(14)
_cell_measurement_reflns_used 6066
_cell_measurement_temperature 123
_cell_measurement_theta_max 27.43
_cell_measurement_theta_min 3.06
_cell_volume 673.93(10)
_computing_cell_refinement 'RAPID AUTO'
_computing_data_collection 'RAPID AUTO (Rigaku, ????)'
_computing_data_reduction 'RAPID AUTO'
_computing_molecular_graphics 'CrystalStructure 4.0'
_computing_publication_material 'CrystalStructure 4.0 (Rigaku, 2010)'
_computing_structure_refinement 'SHELXL97 (Sheldrick, 2008)'
_computing_structure_solution 'SHELXS97 (Sheldrick, 2008)'
_diffrn_ambient_temperature 123
_diffrn_detector_area_resol_mean 10.000
_diffrn_measured_fraction_theta_full 0.998
_diffrn_measured_fraction_theta_max 0.998
_diffrn_measurement_device_type 'Rigaku R-AXIS RAPID'
_diffrn_measurement_method \w
_diffrn_radiation_type 'Mo K\a'
_diffrn_radiation_wavelength 0.71075
_diffrn_reflns_av_R_equivalents 0.0574
_diffrn_reflns_limit_h_max 7
_diffrn_reflns_limit_h_min -7
_diffrn_reflns_limit_k_max 8
_diffrn_reflns_limit_k_min -8
_diffrn_reflns_limit_l_max 19
_diffrn_reflns_limit_l_min -19
_diffrn_reflns_number 5525
_diffrn_reflns_theta_full 25.50
_diffrn_reflns_theta_max 25.50
_diffrn_standards_number 0
_exptl_absorpt_coefficient_mu 10.949
_exptl_absorpt_correction_T_max 0.667
_exptl_absorpt_correction_T_min 0.226
_exptl_absorpt_correction_type multi-scan
_exptl_absorpt_process_details 'ABSCOR (Rigaku, 1995)'
_exptl_crystal_colour yellow
_exptl_crystal_density_diffrn 2.145
_exptl_crystal_density_method 'not measured'
_exptl_crystal_description platelet
_exptl_crystal_F_000 408.00
_exptl_crystal_preparation Luminescent
_exptl_crystal_size_max 0.171
_exptl_crystal_size_mid 0.115
_exptl_crystal_size_min 0.037
_refine_diff_density_max 5.160
_refine_diff_density_min -2.800
_refine_ls_extinction_method none
_refine_ls_goodness_of_fit_ref 1.045
_refine_ls_hydrogen_treatment constr
_refine_ls_number_parameters 172
_refine_ls_number_reflns 2516
_refine_ls_number_restraints 147
_refine_ls_R_factor_gt 0.0542
_refine_ls_shift/su_max 0.000
_refine_ls_structure_factor_coef Fsqd
_refine_ls_weighting_details 'w = 1/[\s^2^(Fo^2^)+(0.0515P)^2^+12.1527P] where P=(Fo^2^+2Fc^2^)/3'
_refine_ls_weighting_scheme calc
_refine_ls_wR_factor_ref 0.1330
_reflns_number_gt 2369
_reflns_number_total 2516
_reflns_threshold_expression F^2^>2.0\s(F^2^)
_cod_data_source_file c4sc02676d5.cif
_cod_data_source_block SKR-423-after
_cod_depositor_comments 'Adding full bibliography for 1518339--1518340.cif.'
_cod_database_code 1518340

loop_
_symmetry_equiv_pos_site_id
_symmetry_equiv_pos_as_xyz
1 +X,+Y,+Z
2 -X,-Y,-Z

loop_
_atom_site_label
_atom_site_type_symbol
_atom_site_fract_x
_atom_site_fract_y
_atom_site_fract_z
_atom_site_U_iso_or_equiv
_atom_site_adp_type
_atom_site_occupancy
_atom_site_symmetry_multiplicity
_atom_site_calc_flag
_atom_site_refinement_flags
Au1 Au 0.41733(6) 0.32079(5) 0.04900(2) 0.02985(19) Uani 1.0 2 d .
O18 O 1.1588(12) 0.2486(11) 0.4059(5) 0.0299(13) Uani 1.0 2 d .
O19 O 0.8404(12) 0.2822(13) 0.4695(5) 0.0364(16) Uani 1.0 2 d .
N17 N 0.0677(15) 0.2700(13) -0.1066(6) 0.0311(16) Uani 1.0 2 d .
C2 C 0.6120(18) 0.3233(14) 0.1593(7) 0.0271(16) Uani 1.0 2 d .
C3 C 0.5165(16) 0.3866(14) 0.2351(7) 0.0256(15) Uani 1.0 2 d .
C4 C 0.6220(15) 0.3702(13) 0.3141(7) 0.0233(14) Uani 1.0 2 d .
C5 C 0.8338(15) 0.2964(13) 0.3206(7) 0.0214(13) Uani 1.0 2 d .
C6 C 0.9388(16) 0.2395(13) 0.2462(7) 0.0233(14) Uani 1.0 2 d .
C7 C 0.8267(17) 0.2522(14) 0.1674(7) 0.0265(15) Uani 1.0 2 d .
C8 C 0.9401(16) 0.2745(14) 0.4058(7) 0.0254(14) Uani 1.0 2 d .
C9 C 1.2691(18) 0.2223(16) 0.4872(8) 0.032(2) Uani 1.0 2 d .
C10 C 0.201(2) 0.2946(17) -0.0496(8) 0.036(3) Uani 1.0 2 d .
C11 C -0.0875(17) 0.2299(14) -0.1751(7) 0.0267(15) Uani 1.0 2 d .
C12 C -0.2913(18) 0.1502(14) -0.1630(7) 0.0287(16) Uani 1.0 2 d .
C13 C -0.4393(18) 0.1072(15) -0.2332(8) 0.0317(16) Uani 1.0 2 d .
C14 C -0.3828(19) 0.1436(15) -0.3119(8) 0.0327(17) Uani 1.0 2 d .
C15 C -0.1774(18) 0.2254(15) -0.3225(7) 0.0311(16) Uani 1.0 2 d .
C16 C -0.0294(18) 0.2685(14) -0.2534(7) 0.0277(16) Uani 1.0 2 d .
H3 H 0.3742 0.4429 0.2322 0.0307 Uiso 1.0 2 calc R
H4 H 0.5489 0.4096 0.3637 0.0279 Uiso 1.0 2 calc R
H6 H 1.0857 0.1926 0.2494 0.0280 Uiso 1.0 2 calc R
H7 H 0.8990 0.2111 0.1177 0.0318 Uiso 1.0 2 calc R
H9A H 1.2160 0.1033 0.5060 0.0389 Uiso 1.0 2 calc R
H9B H 1.2367 0.3305 0.5284 0.0389 Uiso 1.0 2 calc R
H9C H 1.4293 0.2155 0.4820 0.0389 Uiso 1.0 2 calc R
H12 H -0.3286 0.1257 -0.1084 0.0345 Uiso 1.0 2 calc R
H13 H -0.5800 0.0525 -0.2267 0.0380 Uiso 1.0 2 calc R
H14 H -0.4845 0.1127 -0.3595 0.0393 Uiso 1.0 2 calc R
H15 H -0.1399 0.2512 -0.3770 0.0373 Uiso 1.0 2 calc R
H16 H 0.1110 0.3240 -0.2597 0.0333 Uiso 1.0 2 calc R

loop_
_atom_site_aniso_label
_atom_site_aniso_U_11
_atom_site_aniso_U_22
_atom_site_aniso_U_33
_atom_site_aniso_U_12
_atom_site_aniso_U_13
_atom_site_aniso_U_23
Au1 0.0307(3) 0.0291(3) 0.0292(3) -0.00989(17) -0.00089(17) 0.00284(17)
O18 0.022(2) 0.034(4) 0.034(4) -0.004(3) 0.0035(19) 0.002(3)
O19 0.024(3) 0.053(5) 0.032(3) 0.000(4) 0.005(3) 0.007(4)
N17 0.034(4) 0.029(4) 0.030(3) 0.001(4) 0.003(3) 0.001(4)
C2 0.031(4) 0.021(4) 0.031(3) 0.000(4) 0.004(3) 0.013(4)
C3 0.023(3) 0.019(4) 0.037(4) -0.003(3) 0.006(2) 0.009(4)
C4 0.019(3) 0.019(4) 0.032(3) -0.004(3) 0.008(3) 0.003(4)
C5 0.020(3) 0.012(4) 0.032(2) -0.004(3) 0.0067(18) 0.003(3)
C6 0.020(3) 0.017(4) 0.033(3) -0.001(3) 0.007(2) 0.004(4)
C7 0.028(4) 0.021(4) 0.032(3) -0.003(3) 0.007(3) 0.005(4)
C8 0.023(3) 0.020(4) 0.033(3) -0.003(4) 0.0050(17) 0.001(4)
C9 0.027(4) 0.034(6) 0.036(5) -0.002(5) 0.001(4) 0.004(5)
C10 0.036(5) 0.036(5) 0.035(5) 0.001(5) -0.002(3) 0.010(5)
C11 0.032(3) 0.019(4) 0.029(3) -0.001(3) 0.005(2) 0.001(4)
C12 0.033(4) 0.020(4) 0.034(4) -0.001(3) 0.006(3) 0.006(4)
C13 0.029(4) 0.024(4) 0.041(4) 0.001(4) 0.004(3) 0.000(4)
C14 0.034(4) 0.028(5) 0.035(4) 0.001(4) -0.002(3) -0.001(4)
C15 0.036(4) 0.027(5) 0.030(3) 0.002(4) 0.002(3) 0.002(4)
C16 0.033(4) 0.020(4) 0.030(3) -0.003(4) 0.005(3) 0.001(4)

loop_
_atom_type_symbol
_atom_type_description
_atom_type_scat_dispersion_real
_atom_type_scat_dispersion_imag
_atom_type_scat_source
C C 0.0033 0.0016
;
International Tables for Crystallography
(1992, Vol. C, Tables 4.2.6.8 and 6.1.1.4)
;
H H 0.0000 0.0000
;
International Tables for Crystallography
(1992, Vol. C, Table 6.1.1.4)
;
Au Au -2.0133 8.8022
;
International Tables for Crystallography
(1992, Vol. C, Tables 4.2.6.8 and 6.1.1.4)
;
N N 0.0061 0.0033
;
International Tables for Crystallography
(1992, Vol. C, Tables 4.2.6.8 and 6.1.1.4)
;
O O 0.0106 0.0060
;
International Tables for Crystallography
(1992, Vol. C, Tables 4.2.6.8 and 6.1.1.4)
;

loop_
_geom_angle_atom_site_label_1
_geom_angle_atom_site_label_2
_geom_angle_atom_site_label_3
_geom_angle
_geom_angle_publ_flag
C2 Au1 C10 171.7(5) yes
C8 O18 C9 115.3(9) yes
C10 N17 C11 176.8(11) yes
Au1 C2 C3 117.7(8) yes
Au1 C2 C7 125.9(8) yes
C3 C2 C7 116.2(10) yes
C2 C3 C4 122.6(9) yes
C3 C4 C5 120.2(10) yes
C4 C5 C6 118.8(9) yes
C4 C5 C8 119.1(9) yes
C6 C5 C8 122.1(9) yes
C5 C6 C7 119.9(9) yes
C2 C7 C6 122.1(10) yes
O18 C8 O19 122.9(10) yes
O18 C8 C5 113.3(9) yes
O19 C8 C5 123.9(9) yes
Au1 C10 N17 176.3(11) yes
N17 C11 C12 119.7(10) yes
N17 C11 C16 118.0(10) yes
C12 C11 C16 122.3(10) yes
C11 C12 C13 118.1(11) yes
C12 C13 C14 120.3(11) yes
C13 C14 C15 120.7(10) yes
C14 C15 C16 119.5(11) yes
C11 C16 C15 119.2(10) yes
C2 C3 H3 118.704 no
C4 C3 H3 118.694 no
C3 C4 H4 119.884 no
C5 C4 H4 119.881 no
C5 C6 H6 120.035 no
C7 C6 H6 120.016 no
C2 C7 H7 118.932 no
C6 C7 H7 118.927 no
O18 C9 H9A 109.473 no
O18 C9 H9B 109.471 no
O18 C9 H9C 109.472 no
H9A C9 H9B 109.470 no
H9A C9 H9C 109.472 no
H9B C9 H9C 109.470 no
C11 C12 H12 120.949 no
C13 C12 H12 120.954 no
C12 C13 H13 119.859 no
C14 C13 H13 119.870 no
C13 C14 H14 119.666 no
C15 C14 H14 119.662 no
C14 C15 H15 120.245 no
C16 C15 H15 120.247 no
C11 C16 H16 120.405 no
C15 C16 H16 120.415 no

loop_
_geom_bond_atom_site_label_1
_geom_bond_atom_site_label_2
_geom_bond_distance
_geom_bond_publ_flag
Au1 C2 2.049(11) yes
Au1 C10 1.969(12) yes
O18 C8 1.338(12) yes
O18 C9 1.448(14) yes
O19 C8 1.214(14) yes
N17 C10 1.172(15) yes
N17 C11 1.395(14) yes
C2 C3 1.406(15) yes
C2 C7 1.398(15) yes
C3 C4 1.390(15) yes
C4 C5 1.387(13) yes
C5 C6 1.407(15) yes
C5 C8 1.488(15) yes
C6 C7 1.400(15) yes
C11 C12 1.387(15) yes
C11 C16 1.377(16) yes
C12 C13 1.390(15) yes
C13 C14 1.376(17) yes
C14 C15 1.397(16) yes
C15 C16 1.378(15) yes
C3 H3 0.950 no
C4 H4 0.950 no
C6 H6 0.950 no
C7 H7 0.950 no
C9 H9A 0.980 no
C9 H9B 0.980 no
C9 H9C 0.980 no
C12 H12 0.950 no
C13 H13 0.950 no
C14 H14 0.950 no
C15 H15 0.950 no
C16 H16 0.950 no

loop_
_geom_contact_atom_site_label_1
_geom_contact_atom_site_label_2
_geom_contact_distance
_geom_contact_publ_flag
_geom_contact_site_symmetry_2
O18 C6 2.788(13) no .
O19 C4 2.861(13) no .
O19 C9 2.633(13) no .
C2 C5 2.847(15) no .
C3 C6 2.765(14) no .
C4 C7 2.774(15) no .
C10 C12 3.466(15) no .
C10 C16 3.437(16) no .
C11 C14 2.737(15) no .
C12 C15 2.789(17) no .
C13 C16 2.777(16) no .
Au1 Au1 3.2955(6) no 2_665
Au1 C10 3.548(12) no 2_665
O18 C4 3.402(13) no 1_655
O18 C14 3.332(13) no 2_655
O18 C15 3.455(13) no 2_655
O19 C9 3.517(13) no 1_455
O19 C9 3.550(14) no 2_766
O19 C15 3.397(15) no 1_656
C2 C10 3.585(17) no 2_665
C2 C13 3.545(16) no 2_555
C3 C13 3.497(14) no 2_555
C3 C13 3.594(14) no 2_565
C3 C14 3.513(14) no 2_565
C4 O18 3.402(13) no 1_455
C5 C16 3.575(14) no 2_665
C6 C11 3.512(13) no 2_655
C6 C16 3.488(14) no 2_665
C9 O19 3.517(13) no 1_655
C9 O19 3.550(14) no 2_766
C10 Au1 3.548(12) no 2_665
C10 C2 3.585(17) no 2_665
C11 C6 3.512(13) no 2_655
C13 C2 3.545(16) no 2_555
C13 C3 3.497(14) no 2_555
C13 C3 3.594(14) no 2_565
C14 O18 3.332(13) no 2_655
C14 C3 3.513(14) no 2_565
C15 O18 3.455(13) no 2_655
C15 O19 3.397(15) no 1_454
C16 C5 3.575(14) no 2_665
C16 C6 3.488(14) no 2_665
Au1 H3 2.9871 no .
Au1 H7 3.1729 no .
O18 H6 2.4948 no .
O19 H4 2.5903 no .
O19 H9A 2.6646 no .
O19 H9B 2.5233 no .
O19 H9C 3.5935 no .
N17 H12 2.5981 no .
N17 H16 2.5454 no .
C2 H4 3.3016 no .
C2 H6 3.2991 no .
C3 H7 3.2440 no .
C4 H6 3.2647 no .
C5 H3 3.2557 no .
C5 H7 3.2818 no .
C6 H4 3.2669 no .
C7 H3 3.2408 no .
C8 H4 2.6283 no .
C8 H6 2.7095 no .
C8 H9A 2.6213 no .
C8 H9B 2.5590 no .
C8 H9C 3.1700 no .
C10 H12 3.4456 no .
C10 H16 3.3914 no .
C11 H13 3.2443 no .
C11 H15 3.2375 no .
C12 H14 3.2546 no .
C12 H16 3.2737 no .
C13 H15 3.2646 no .
C14 H12 3.2604 no .
C14 H16 3.2601 no .
C15 H13 3.2653 no .
C16 H12 3.2757 no .
C16 H14 3.2529 no .
H3 H4 2.3195 no .
H6 H7 2.3349 no .
H12 H13 2.3520 no .
H13 H14 2.3192 no .
H14 H15 2.3453 no .
H15 H16 2.3378 no .
Au1 H7 3.5056 no 1_455
Au1 H12 3.2190 no 1_655
Au1 H12 3.4276 no 2_555
O18 H3 3.5467 no 1_655
O18 H4 2.7712 no 1_655
O18 H14 3.2754 no 2_655
O18 H15 3.4930 no 2_655
O18 H15 3.5980 no 2_665
O19 H9A 2.8030 no 2_756
O19 H9B 2.7614 no 2_766
O19 H9C 2.5564 no 1_455
O19 H15 2.4790 no 1_656
N17 H7 3.3751 no 2_655
N17 H13 3.2428 no 1_655
C2 H12 3.5717 no 2_555
C2 H13 2.9705 no 2_555
C2 H16 3.2002 no 2_665
C3 H6 2.9726 no 1_455
C3 H13 3.1024 no 2_555
C3 H16 3.0060 no 2_665
C4 H6 3.5190 no 1_455
C4 H9B 3.1633 no 2_766
C4 H9C 3.2866 no 1_455
C4 H13 3.1419 no 2_555
C4 H16 2.9256 no 2_665
C5 H9B 3.4109 no 2_766
C5 H13 3.0756 no 2_555
C5 H16 2.9644 no 2_665
C6 H3 3.0266 no 1_655
C6 H13 2.9585 no 2_555
C6 H16 3.0699 no 2_665
C7 H13 2.8862 no 2_555
C7 H16 3.1839 no 2_665
C8 H9A 3.3034 no 2_756
C8 H9B 3.0822 no 2_766
C8 H9C 3.4407 no 1_455
C8 H15 3.5558 no 1_656
C9 H4 3.0828 no 1_655
C9 H4 3.4403 no 2_766
C9 H14 2.9549 no 1_756
C9 H14 3.2779 no 2_655
C9 H15 3.3962 no 1_656
C10 H7 3.4398 no 1_455
C10 H12 3.2506 no 1_655
C10 H13 3.4844 no 1_655
C11 H3 3.0686 no 2_565
C11 H6 3.0750 no 2_655
C11 H7 3.5032 no 2_655
C11 H13 3.4407 no 1_655
C12 H3 3.2073 no 2_565
C12 H6 2.9659 no 2_655
C12 H7 3.5839 no 2_655
C13 H3 3.1832 no 2_565
C13 H6 3.0158 no 2_655
C13 H16 3.1527 no 1_455
C14 H3 3.0409 no 2_565
C14 H4 3.4707 no 2_565
C14 H6 3.1824 no 2_655
C14 H9A 3.5924 no 2_655
C14 H9C 3.4974 no 1_354
C14 H9C 3.4936 no 2_655
C14 H16 3.4438 no 1_455
C15 H3 2.9091 no 2_565
C15 H4 3.5066 no 2_565
C15 H6 3.3143 no 2_655
C15 H9A 3.5196 no 2_655
C16 H3 2.9291 no 2_565
C16 H6 3.2650 no 2_655
C16 H13 3.1480 no 1_655
H3 O18 3.5467 no 1_455
H3 C6 3.0266 no 1_455
H3 C11 3.0686 no 2_565
H3 C12 3.2073 no 2_565
H3 C13 3.1832 no 2_565
H3 C14 3.0409 no 2_565
H3 C15 2.9091 no 2_565
H3 C16 2.9291 no 2_565
H3 H6 2.5236 no 1_455
H3 H7 3.5846 no 1_455
H3 H14 3.5682 no 2_565
H3 H15 3.3724 no 2_565
H3 H16 3.4024 no 2_565
H3 H16 3.4923 no 2_665
H4 O18 2.7712 no 1_455
H4 C9 3.0828 no 1_455
H4 C9 3.4403 no 2_766
H4 C14 3.4707 no 2_565
H4 C15 3.5066 no 2_565
H4 H6 3.4869 no 1_455
H4 H9B 3.4361 no 1_455
H4 H9B 2.6394 no 2_766
H4 H9C 2.5895 no 1_455
H4 H9C 3.4000 no 2_766
H4 H14 3.3896 no 2_565
H4 H15 3.4470 no 2_565
H4 H16 3.4096 no 2_665
H6 C3 2.9726 no 1_655
H6 C4 3.5190 no 1_655
H6 C11 3.0750 no 2_655
H6 C12 2.9659 no 2_655
H6 C13 3.0158 no 2_655
H6 C14 3.1824 no 2_655
H6 C15 3.3143 no 2_655
H6 C16 3.2650 no 2_655
H6 H3 2.5236 no 1_655
H6 H4 3.4869 no 1_655
H6 H12 3.4098 no 2_655
H6 H13 3.4828 no 2_555
H6 H13 3.4821 no 2_655
H6 H16 3.5968 no 2_665
H7 Au1 3.5056 no 1_655
H7 N17 3.3751 no 2_655
H7 C10 3.4398 no 1_655
H7 C11 3.5032 no 2_655
H7 C12 3.5839 no 2_655
H7 H3 3.5846 no 1_655
H7 H12 3.5262 no 2_655
H7 H13 3.3671 no 2_555
H9A O19 2.8030 no 2_756
H9A C8 3.3034 no 2_756
H9A C14 3.5924 no 2_655
H9A C15 3.5196 no 2_655
H9A H9A 2.9703 no 2_756
H9A H9C 3.1233 no 2_856
H9A H14 2.7072 no 1_756
H9A H14 3.1921 no 2_655
H9A H15 3.0610 no 1_656
H9A H15 3.0648 no 2_655
H9B O19 2.7614 no 2_766
H9B C4 3.1633 no 2_766
H9B C5 3.4109 no 2_766
H9B C8 3.0822 no 2_766
H9B H4 3.4361 no 1_655
H9B H4 2.6394 no 2_766
H9B H14 2.9329 no 1_756
H9B H15 2.9055 no 1_656
H9B H16 3.5239 no 1_656
H9C O19 2.5564 no 1_655
H9C C4 3.2866 no 1_655
H9C C8 3.4407 no 1_655
H9C C14 3.4974 no 1_756
H9C C14 3.4936 no 2_655
H9C H4 2.5895 no 1_655
H9C H4 3.4000 no 2_766
H9C H9A 3.1233 no 2_856
H9C H9C 3.2528 no 2_856
H9C H14 2.7237 no 1_756
H9C H14 2.8920 no 2_655
H9C H15 3.3153 no 1_756
H12 Au1 3.2190 no 1_455
H12 Au1 3.4276 no 2_555
H12 C2 3.5717 no 2_555
H12 C10 3.2506 no 1_455
H12 H6 3.4098 no 2_655
H12 H7 3.5262 no 2_655
H13 N17 3.2428 no 1_455
H13 C2 2.9705 no 2_555
H13 C3 3.1024 no 2_555
H13 C4 3.1419 no 2_555
H13 C5 3.0756 no 2_555
H13 C6 2.9585 no 2_555
H13 C7 2.8862 no 2_555
H13 C10 3.4844 no 1_455
H13 C11 3.4407 no 1_455
H13 C16 3.1480 no 1_455
H13 H6 3.4828 no 2_555
H13 H6 3.4821 no 2_655
H13 H7 3.3671 no 2_555
H13 H16 2.7458 no 1_455
H14 O18 3.2754 no 2_655
H14 C9 2.9549 no 1_354
H14 C9 3.2779 no 2_655
H14 H3 3.5682 no 2_565
H14 H4 3.3896 no 2_565
H14 H9A 2.7072 no 1_354
H14 H9A 3.1921 no 2_655
H14 H9B 2.9329 no 1_354
H14 H9C 2.7237 no 1_354
H14 H9C 2.8920 no 2_655
H14 H16 3.2868 no 1_455
H15 O18 3.4930 no 2_655
H15 O18 3.5980 no 2_665
H15 O19 2.4790 no 1_454
H15 C8 3.5558 no 1_454
H15 C9 3.3962 no 1_454
H15 H3 3.3724 no 2_565
H15 H4 3.4470 no 2_565
H15 H9A 3.0610 no 1_454
H15 H9A 3.0648 no 2_655
H15 H9B 2.9055 no 1_454
H15 H9C 3.3153 no 1_354
H16 C2 3.2002 no 2_665
H16 C3 3.0060 no 2_665
H16 C4 2.9256 no 2_665
H16 C5 2.9644 no 2_665
H16 C6 3.0699 no 2_665
H16 C7 3.1839 no 2_665
H16 C13 3.1527 no 1_655
H16 C14 3.4438 no 1_655
H16 H3 3.4024 no 2_565
H16 H3 3.4923 no 2_665
H16 H4 3.4096 no 2_665
H16 H6 3.5968 no 2_665
H16 H9B 3.5239 no 1_454
H16 H13 2.7458 no 1_655
H16 H14 3.2868 no 1_655

loop_
_geom_torsion_atom_site_label_1
_geom_torsion_atom_site_label_2
_geom_torsion_atom_site_label_3
_geom_torsion_atom_site_label_4
_geom_torsion
_geom_torsion_publ_flag
C9 O18 C8 O19 2.4(13) no
C9 O18 C8 C5 -178.7(7) no
Au1 C2 C3 C4 171.0(6) no
Au1 C2 C7 C6 -172.5(6) no
C3 C2 C7 C6 1.7(14) no
C7 C2 C3 C4 -3.7(14) no
C2 C3 C4 C5 2.8(14) no
C3 C4 C5 C6 0.2(13) no
C3 C4 C5 C8 -178.1(8) no
C4 C5 C6 C7 -2.1(13) no
C4 C5 C8 O18 -164.2(8) no
C4 C5 C8 O19 14.7(14) no
C6 C5 C8 O18 17.6(12) no
C6 C5 C8 O19 -163.5(9) no
C8 C5 C6 C7 176.1(8) no
C5 C6 C7 C2 1.1(14) no
N17 C11 C12 C13 -178.2(8) no
N17 C11 C16 C15 178.2(8) no
C12 C11 C16 C15 -0.5(15) no
C16 C11 C12 C13 0.5(14) no
C11 C12 C13 C14 0.0(14) no
C12 C13 C14 C15 -0.5(15) no
C13 C14 C15 C16 0.6(15) no
C14 C15 C16 C11 -0.1(15) no
